data_7202723
loop_
_publ_author_name
'Hendrik Bu\&skamp'
'Glen B. Deacon'
'Matthias Hilder'
'Peter C. Junk'
'Ulrich H. Kynast'
'Winnie W. Lee'
'David R. Turner'

_publ_section_title
;
 Structural variations in rare earth benzoate complexes : Part I.
 Lanthanum
;
_journal_issue 5
_journal_name_full CrystEngComm
_journal_page_first 394
_journal_paper_doi 10.1039/b700980a
_journal_volume 9
_journal_year 2007
_chemical_formula_moiety 'C35 H45 La1 O7 S1'
_chemical_formula_sum 'C35 H45 La O7 S'
_chemical_formula_weight 748.68
_chemical_name_common
;poly((dimethylsulphoxide)tris(4-tert-
butylbenzoato)lanthanum(iii))
;
_chemical_name_systematic
;
poly[(dimethylsulphoxide)tris(4-tert-butylbenzoato)lanthanum(III)]
;
_space_group_IT_number 14
_symmetry_cell_setting monoclinic
_symmetry_space_group_name_Hall '-P 2ybc'
_symmetry_space_group_name_H-M 'P 1 21/c 1'
_atom_sites_solution_hydrogens geom
_atom_sites_solution_primary direct
_atom_sites_solution_secondary difmap
_audit_creation_method SHELXL-97
_cell_angle_alpha 90.00
_cell_angle_beta 93.077(3)
_cell_angle_gamma 90.00
_cell_formula_units_Z 4
_cell_length_a 22.1543(18)
_cell_length_b 16.1425(13)
_cell_length_c 9.6019(7)
_cell_measurement_temperature 123(2)
_cell_volume 3428.9(5)
_computing_cell_refinement 'Bruker SMART (Bruker)'
_computing_data_collection 'Bruker SMART (Bruker)'
_computing_data_reduction 'Bruker SAINT (Bruker)'
_computing_molecular_graphics 'X-Seed (Barbour, 1999)'
_computing_publication_material 'CIFTAB (Sheldrick, 1997)'
_computing_structure_refinement 'SHELXL-97 (Sheldrick, 1997)'
_computing_structure_solution 'SHELXS-97 (Sheldrick, 1990)'
_diffrn_ambient_temperature 123(2)
_diffrn_measured_fraction_theta_full 0.987
_diffrn_measured_fraction_theta_max 0.987
_diffrn_measurement_device_type 'Bruker X8 Apex II CCD'
_diffrn_measurement_method 'phi and omega scans'
_diffrn_radiation_monochromator graphite
_diffrn_radiation_source 'fine-focus sealed tube'
_diffrn_radiation_type MoK\a
_diffrn_radiation_wavelength 0.71073
_diffrn_reflns_av_R_equivalents 0.0941
_diffrn_reflns_av_sigmaI/netI 0.0687
_diffrn_reflns_limit_h_max 26
_diffrn_reflns_limit_h_min -26
_diffrn_reflns_limit_k_max 16
_diffrn_reflns_limit_k_min -19
_diffrn_reflns_limit_l_max 11
_diffrn_reflns_limit_l_min -11
_diffrn_reflns_number 44313
_diffrn_reflns_theta_full 25.00
_diffrn_reflns_theta_max 25.00
_diffrn_reflns_theta_min 2.23
_exptl_absorpt_coefficient_mu 1.352
_exptl_absorpt_correction_T_max 0.8546
_exptl_absorpt_correction_T_min 0.8333
_exptl_absorpt_correction_type multi-scan
_exptl_absorpt_process_details SADABS
_exptl_crystal_colour colourless
_exptl_crystal_density_diffrn 1.450
_exptl_crystal_density_method 'not measured'
_exptl_crystal_description block
_exptl_crystal_F_000 1536
_exptl_crystal_size_max 0.14
_exptl_crystal_size_mid 0.14
_exptl_crystal_size_min 0.12
_refine_diff_density_max 9.596
_refine_diff_density_min -10.993
_refine_diff_density_rms 0.433
_refine_ls_extinction_method none
_refine_ls_goodness_of_fit_ref 1.272
_refine_ls_hydrogen_treatment constr
_refine_ls_matrix_type full
_refine_ls_number_parameters 408
_refine_ls_number_reflns 5964
_refine_ls_number_restraints 276
_refine_ls_restrained_S_all 1.245
_refine_ls_R_factor_all 0.1913
_refine_ls_R_factor_gt 0.1868
_refine_ls_shift/su_max 0.000
_refine_ls_shift/su_mean 0.000
_refine_ls_structure_factor_coef Fsqd
_refine_ls_weighting_details 'calc w=1/[\s^2^(Fo^2^)+(0.0000P)^2^+606.8138P] where P=(Fo^2^+2Fc^2^)/3'
_refine_ls_weighting_scheme calc
_refine_ls_wR_factor_gt 0.4019
_refine_ls_wR_factor_ref 0.4040
_reflns_number_gt 5665
_reflns_number_total 5964
_reflns_threshold_expression >2sigma(I)
_cod_data_source_file b700980a.txt
_cod_data_source_block hb27dmso
_cod_depositor_comments
;
The following automatic conversions were performed:
'_exptl_absorpt_correction_type' value 'Multi-scan' changed to
'multi-scan' according to
'/home/saulius/struct/CIF-dictionaries/cif_core.dic' dictionary named
'cif_core.dic' version 2.4.1 from 2010-06-29.

Automatic conversion script
Id: cif_fix_enum 1527 2010-12-29 10:47:43Z saulius 
;
_cod_original_sg_symbol_H-M P21/c
_cod_original_formula_sum 'C35 H45 La1 O7 S1'
_cod_database_code 7202723

loop_
_symmetry_equiv_pos_as_xyz
'x, y, z'
'-x, y+1/2, -z+1/2'
'-x, -y, -z'
'x, -y-1/2, z-1/2'

loop_
_atom_site_label
_atom_site_type_symbol
_atom_site_fract_x
_atom_site_fract_y
_atom_site_fract_z
_atom_site_U_iso_or_equiv
_atom_site_adp_type
_atom_site_occupancy
_atom_site_symmetry_multiplicity
_atom_site_calc_flag
_atom_site_refinement_flags
_atom_site_disorder_assembly
_atom_site_disorder_group
La1 La 0.42158(6) 0.22752(8) 0.30587(13) 0.0033(4) Uani 1 1 d . . .
S1 S 0.5083(3) 0.0351(4) 0.2577(7) 0.0161(13) Uani 1 1 d U . .
O1 O 0.5043(8) 0.3267(11) 0.2506(17) 0.017(4) Uani 1 1 d U . .
C1 C 0.5141(10) 0.3019(16) 0.128(2) 0.013(5) Uani 1 1 d U . .
O2 O 0.4740(6) 0.2582(9) 0.0566(15) 0.005(3) Uani 1 1 d U . .
C2 C 0.5786(9) 0.3118(13) 0.076(2) 0.002(4) Uani 1 1 d U . .
O3 O 0.3966(7) 0.1126(10) 0.1427(17) 0.013(4) Uani 1 1 d U . .
C3 C 0.5952(11) 0.2578(14) -0.034(2) 0.011(5) Uani 1 1 d U . .
H3 H 0.5693 0.2158 -0.0729 0.013 Uiso 1 1 calc R . .
O4 O 0.3869(8) 0.1443(11) -0.0836(17) 0.014(4) Uani 1 1 d U . .
C4 C 0.6525(11) 0.2728(17) -0.079(3) 0.016(5) Uani 1 1 d U . .
H4 H 0.6670 0.2366 -0.1481 0.020 Uiso 1 1 calc R . .
O5 O 0.3375(7) 0.2779(11) 0.1546(17) 0.013(3) Uani 1 1 d U . .
C5 C 0.6909(11) 0.3374(17) -0.031(3) 0.017(5) Uani 1 1 d U . .
O6 O 0.3423(8) 0.3317(11) -0.0561(17) 0.014(4) Uani 1 1 d U . .
C6 C 0.6724(11) 0.3841(16) 0.078(3) 0.015(5) Uani 1 1 d U . .
H6 H 0.6980 0.4266 0.1154 0.018 Uiso 1 1 calc R . .
O7 O 0.4952(8) 0.1126(11) 0.3389(19) 0.016(4) Uani 1 1 d U . .
C7 C 0.6160(11) 0.3701(15) 0.134(2) 0.012(5) Uani 1 1 d U . .
H7 H 0.6042 0.4014 0.2120 0.014 Uiso 1 1 calc R . .
C8 C 0.7504(12) 0.3472(17) -0.106(3) 0.021(6) Uani 1 1 d U . .
C9 C 0.7358(18) 0.363(3) -0.265(4) 0.050(10) Uani 1 1 d U . .
H9A H 0.7736 0.3650 -0.3134 0.075 Uiso 1 1 calc R . .
H9B H 0.7143 0.4157 -0.2772 0.075 Uiso 1 1 calc R . .
H9C H 0.7104 0.3179 -0.3034 0.075 Uiso 1 1 calc R . .
C10 C 0.7901(19) 0.271(3) -0.089(5) 0.063(11) Uani 1 1 d U . .
H10A H 0.8307 0.2841 -0.1182 0.094 Uiso 1 1 calc R . .
H10B H 0.7728 0.2262 -0.1474 0.094 Uiso 1 1 calc R . .
H10C H 0.7924 0.2536 0.0087 0.094 Uiso 1 1 calc R . .
C11 C 0.7837(16) 0.422(2) -0.046(4) 0.041(8) Uani 1 1 d U . .
H11A H 0.8033 0.4084 0.0449 0.061 Uiso 1 1 calc R . .
H11B H 0.7550 0.4678 -0.0348 0.061 Uiso 1 1 calc R . .
H11C H 0.8145 0.4398 -0.1097 0.061 Uiso 1 1 calc R . .
C12 C 0.3684(11) 0.1124(15) 0.026(3) 0.013(5) Uani 1 1 d U . .
C13 C 0.3057(11) 0.0725(15) 0.018(3) 0.011(5) Uani 1 1 d U . .
C14 C 0.2898(12) 0.0253(16) 0.125(3) 0.018(5) Uani 1 1 d U . .
H14 H 0.3181 0.0148 0.2010 0.021 Uiso 1 1 calc R . .
C15 C 0.2300(12) -0.0093(17) 0.125(3) 0.021(6) Uani 1 1 d U . .
H15 H 0.2187 -0.0428 0.2005 0.025 Uiso 1 1 calc R . .
C16 C 0.1889(11) 0.0061(15) 0.014(2) 0.012(5) Uani 1 1 d U . .
C17 C 0.2085(13) 0.0568(17) -0.096(3) 0.024(6) Uani 1 1 d U . .
H17 H 0.1810 0.0696 -0.1725 0.028 Uiso 1 1 calc R . .
C18 C 0.2657(13) 0.0873(17) -0.094(3) 0.022(6) Uani 1 1 d U . .
H18 H 0.2783 0.1191 -0.1705 0.027 Uiso 1 1 calc R . .
C19 C 0.1241(13) -0.0208(19) 0.017(3) 0.026(6) Uani 1 1 d U . .
C20 C 0.1093(11) -0.0722(16) 0.141(3) 0.015(5) Uani 1 1 d U . .
H20A H 0.1383 -0.1179 0.1522 0.022 Uiso 1 1 calc R . .
H20B H 0.0683 -0.0947 0.1266 0.022 Uiso 1 1 calc R . .
H20C H 0.1116 -0.0377 0.2251 0.022 Uiso 1 1 calc R . .
C21 C 0.0835(12) 0.0591(17) 0.018(3) 0.021(6) Uani 1 1 d U . .
H21A H 0.0409 0.0430 0.0189 0.031 Uiso 1 1 calc R . .
H21B H 0.0898 0.0918 -0.0665 0.031 Uiso 1 1 calc R . .
H21C H 0.0946 0.0924 0.1004 0.031 Uiso 1 1 calc R . .
C22 C 0.1049(12) -0.0698(17) -0.114(3) 0.021(6) Uani 1 1 d U . .
H22A H 0.1263 -0.1230 -0.1126 0.032 Uiso 1 1 calc R . .
H22B H 0.1149 -0.0382 -0.1964 0.032 Uiso 1 1 calc R . .
H22C H 0.0612 -0.0797 -0.1158 0.032 Uiso 1 1 calc R . .
C23 C 0.3139(11) 0.3063(16) 0.042(3) 0.017(5) Uani 1 1 d U . .
C24 C 0.2464(10) 0.3148(14) 0.033(2) 0.008(4) Uani 1 1 d U . .
C25 C 0.2105(11) 0.2778(16) 0.131(3) 0.018(5) Uani 1 1 d U . .
H25 H 0.2292 0.2474 0.2059 0.021 Uiso 1 1 calc R . .
C26 C 0.1464(11) 0.2849(16) 0.120(3) 0.017(5) Uani 1 1 d U . .
H26 H 0.1223 0.2577 0.1847 0.020 Uiso 1 1 calc R . .
C27 C 0.1193(12) 0.3323(16) 0.012(3) 0.016(5) Uani 1 1 d U . .
C28 C 0.1536(11) 0.3648(15) -0.090(3) 0.013(5) Uani 1 1 d U . .
H28 H 0.1346 0.3901 -0.1698 0.016 Uiso 1 1 calc R . .
C29 C 0.2183(13) 0.3604(18) -0.075(3) 0.023(6) Uani 1 1 d U . .
H29 H 0.2421 0.3888 -0.1388 0.028 Uiso 1 1 calc R . .
C30 C 0.0484(10) 0.3424(15) 0.006(2) 0.011(5) Uani 1 1 d U . .
C31 C 0.0309(19) 0.388(3) 0.134(4) 0.056(11) Uani 1 1 d U . .
H31A H 0.0477 0.4438 0.1333 0.084 Uiso 1 1 calc R . .
H31B H 0.0468 0.3580 0.2169 0.084 Uiso 1 1 calc R . .
H31C H -0.0133 0.3906 0.1343 0.084 Uiso 1 1 calc R . .
C32 C 0.0181(15) 0.255(2) 0.009(4) 0.042(8) Uani 1 1 d U . .
H32A H 0.0328 0.2254 0.0931 0.063 Uiso 1 1 calc R . .
H32B H 0.0282 0.2237 -0.0738 0.063 Uiso 1 1 calc R . .
H32C H -0.0259 0.2616 0.0099 0.063 Uiso 1 1 calc R . .
C33 C 0.026(2) 0.387(3) -0.127(4) 0.060(11) Uani 1 1 d U . .
H33A H -0.0125 0.4149 -0.1110 0.090 Uiso 1 1 calc R . .
H33B H 0.0195 0.3465 -0.2026 0.090 Uiso 1 1 calc R . .
H33C H 0.0558 0.4279 -0.1530 0.090 Uiso 1 1 calc R . .
C34 C 0.5728(11) -0.0086(16) 0.350(3) 0.017(5) Uani 1 1 d U . .
H34A H 0.5978 -0.0375 0.2848 0.025 Uiso 1 1 calc R . .
H34B H 0.5594 -0.0479 0.4202 0.025 Uiso 1 1 calc R . .
H34C H 0.5964 0.0357 0.3971 0.025 Uiso 1 1 calc R . .
C35 C 0.5464(13) 0.0714(18) 0.109(3) 0.024(6) Uani 1 1 d U . .
H35A H 0.5225 0.1154 0.0622 0.036 Uiso 1 1 calc R . .
H35B H 0.5512 0.0254 0.0435 0.036 Uiso 1 1 calc R . .
H35C H 0.5863 0.0930 0.1391 0.036 Uiso 1 1 calc R . .

loop_
_atom_site_aniso_label
_atom_site_aniso_U_11
_atom_site_aniso_U_22
_atom_site_aniso_U_33
_atom_site_aniso_U_23
_atom_site_aniso_U_13
_atom_site_aniso_U_12
La1 0.0045(6) 0.0030(6) 0.0025(6) 0.0013(5) -0.0003(4) 0.0000(5)
S1 0.019(3) 0.004(3) 0.024(3) -0.004(2) -0.005(3) -0.006(2)
O1 0.019(7) 0.023(7) 0.009(6) 0.003(6) -0.002(6) -0.006(6)
C1 0.009(8) 0.017(9) 0.011(8) 0.000(7) -0.001(7) 0.001(7)
O2 0.005(3) 0.005(3) 0.005(3) 0.0000(10) 0.0001(10) 0.0000(10)
C2 0.003(4) 0.002(4) 0.002(4) 0.0000(10) 0.0000(10) 0.0000(10)
O3 0.013(4) 0.013(4) 0.013(4) 0.0000(10) 0.0006(10) -0.0002(10)
C3 0.014(8) 0.006(8) 0.012(8) 0.004(7) -0.002(7) -0.001(7)
O4 0.016(7) 0.015(7) 0.011(7) 0.003(6) 0.000(6) -0.008(6)
C4 0.014(8) 0.015(9) 0.020(9) 0.003(8) -0.001(7) 0.005(7)
O5 0.008(6) 0.016(7) 0.016(7) -0.003(6) -0.002(5) 0.008(6)
C5 0.013(8) 0.019(9) 0.018(9) -0.002(7) 0.000(7) 0.002(7)
O6 0.015(7) 0.014(7) 0.012(7) 0.000(6) 0.002(6) 0.007(6)
C6 0.016(8) 0.014(9) 0.015(8) -0.001(7) 0.004(7) -0.002(7)
O7 0.012(7) 0.011(7) 0.024(7) -0.006(6) -0.004(6) 0.009(6)
C7 0.015(8) 0.013(8) 0.008(8) 0.002(7) -0.001(7) -0.003(7)
C8 0.022(9) 0.020(9) 0.022(9) -0.002(8) 0.003(8) -0.006(8)
C9 0.045(12) 0.051(12) 0.054(12) -0.001(9) 0.003(9) -0.006(9)
C10 0.058(13) 0.060(14) 0.069(14) 0.002(9) 0.003(9) 0.001(9)
C11 0.042(11) 0.043(11) 0.038(11) -0.006(9) 0.005(9) -0.005(9)
C12 0.015(8) 0.011(8) 0.012(8) 0.000(7) -0.002(7) -0.001(7)
C13 0.011(8) 0.008(8) 0.016(8) -0.001(7) -0.002(7) 0.001(7)
C14 0.017(9) 0.018(9) 0.017(9) 0.000(7) -0.009(7) -0.005(7)
C15 0.020(9) 0.019(9) 0.023(9) 0.001(8) 0.004(8) -0.004(7)
C16 0.010(8) 0.014(8) 0.012(8) 0.003(7) 0.000(7) 0.000(7)
C17 0.025(9) 0.019(9) 0.027(9) 0.000(8) 0.002(8) -0.003(8)
C18 0.025(9) 0.020(9) 0.022(9) 0.004(8) 0.001(8) 0.001(8)
C19 0.023(9) 0.027(10) 0.029(10) -0.007(8) 0.000(8) -0.002(8)
C20 0.014(8) 0.015(9) 0.014(8) 0.000(7) 0.001(7) 0.001(7)
C21 0.019(9) 0.022(9) 0.022(9) -0.005(8) 0.000(7) 0.000(8)
C22 0.019(9) 0.021(9) 0.024(9) -0.004(8) 0.006(8) 0.001(8)
C23 0.017(9) 0.012(8) 0.022(9) -0.002(7) 0.002(7) 0.000(7)
C24 0.011(8) 0.005(8) 0.007(8) -0.003(7) -0.003(7) -0.001(7)
C25 0.018(8) 0.015(9) 0.021(9) 0.002(7) -0.001(7) 0.003(7)
C26 0.014(8) 0.017(9) 0.018(9) -0.005(7) -0.007(7) -0.004(7)
C27 0.018(9) 0.014(9) 0.015(8) 0.001(7) -0.003(7) 0.004(7)
C28 0.013(8) 0.014(8) 0.012(8) 0.004(7) -0.003(7) 0.004(7)
C29 0.022(9) 0.021(9) 0.027(9) -0.002(8) 0.007(8) 0.003(8)
C30 0.009(8) 0.015(8) 0.011(8) 0.000(7) 0.003(7) 0.002(7)
C31 0.052(13) 0.061(13) 0.055(13) -0.009(9) -0.001(9) 0.004(9)
C32 0.035(11) 0.039(12) 0.052(12) 0.000(9) -0.002(9) 0.000(8)
C33 0.056(13) 0.065(14) 0.058(14) 0.008(9) 0.003(9) 0.004(9)
C34 0.020(9) 0.010(8) 0.021(9) -0.002(7) 0.001(7) -0.003(7)
C35 0.025(9) 0.022(9) 0.026(9) 0.003(8) 0.001(8) 0.001(8)

loop_
_atom_type_symbol
_atom_type_description
_atom_type_scat_dispersion_real
_atom_type_scat_dispersion_imag
_atom_type_scat_source
C C 0.0033 0.0016 'International Tables Vol C Tables 4.2.6.8 and 6.1.1.4'
H H 0.0000 0.0000 'International Tables Vol C Tables 4.2.6.8 and 6.1.1.4'
O O 0.0106 0.0060 'International Tables Vol C Tables 4.2.6.8 and 6.1.1.4'
S S 0.1246 0.1234 'International Tables Vol C Tables 4.2.6.8 and 6.1.1.4'
La La -0.2871 2.4523 'International Tables Vol C Tables 4.2.6.8 and 6.1.1.4'

loop_
_geom_angle_atom_site_label_1
_geom_angle_atom_site_label_2
_geom_angle_atom_site_label_3
_geom_angle
_geom_angle_site_symmetry_1
_geom_angle_site_symmetry_3
_geom_angle_publ_flag
O5 La1 O6 84.6(6) . 4_566 ?
O5 La1 O4 74.4(6) . 4_566 ?
O6 La1 O4 81.1(6) 4_566 4_566 ?
O5 La1 O3 74.6(6) . . ?
O6 La1 O3 84.7(5) 4_566 . ?
O4 La1 O3 146.9(6) 4_566 . ?
O5 La1 O7 143.3(6) . . ?
O6 La1 O7 97.1(6) 4_566 . ?
O4 La1 O7 142.3(6) 4_566 . ?
O3 La1 O7 69.0(6) . . ?
O5 La1 O1 101.8(6) . . ?
O6 La1 O1 156.2(6) 4_566 . ?
O4 La1 O1 78.7(6) 4_566 . ?
O3 La1 O1 119.0(6) . . ?
O7 La1 O1 91.2(6) . . ?
O5 La1 O2 143.4(5) . 4_566 ?
O6 La1 O2 80.4(5) 4_566 4_566 ?
O4 La1 O2 70.4(5) 4_566 4_566 ?
O3 La1 O2 136.0(5) . 4_566 ?
O7 La1 O2 72.1(5) . 4_566 ?
O1 La1 O2 81.1(5) . 4_566 ?
O5 La1 O2 76.5(5) . . ?
O6 La1 O2 152.4(5) 4_566 . ?
O4 La1 O2 112.2(5) 4_566 . ?
O3 La1 O2 71.1(5) . . ?
O7 La1 O2 86.6(5) . . ?
O1 La1 O2 49.9(5) . . ?
O2 La1 O2 126.4(5) 4_566 . ?
O5 La1 C1 92.9(6) . . ?
O6 La1 C1 177.5(6) 4_566 . ?
O4 La1 C1 98.5(6) 4_566 . ?
O3 La1 C1 94.3(6) . . ?
O7 La1 C1 84.7(6) . . ?
O1 La1 C1 24.9(6) . . ?
O2 La1 C1 101.9(5) 4_566 . ?
O2 La1 C1 25.7(5) . . ?
O7 S1 C34 104.0(11) . . ?
O7 S1 C35 104.6(12) . . ?
C34 S1 C35 97.3(13) . . ?
C1 O1 La1 99.0(15) . . ?
O1 C1 O2 121(2) . . ?
O1 C1 C2 118(2) . . ?
O2 C1 C2 120(2) . . ?
O1 C1 La1 56.1(12) . . ?
O2 C1 La1 67.3(12) . . ?
C2 C1 La1 154.0(15) . . ?
C1 O2 La1 133.8(14) . 4_565 ?
C1 O2 La1 87.0(12) . . ?
La1 O2 La1 128.6(5) 4_565 . ?
C7 C2 C3 123(2) . . ?
C7 C2 C1 120(2) . . ?
C3 C2 C1 116.8(19) . . ?
C12 O3 La1 130.7(15) . . ?
C4 C3 C2 114(2) . . ?
C4 C3 H3 123.2 . . ?
C2 C3 H3 123.2 . . ?
C12 O4 La1 145.6(16) . 4_565 ?
C3 C4 C5 125(2) . . ?
C3 C4 H4 117.5 . . ?
C5 C4 H4 117.5 . . ?
C23 O5 La1 154.2(16) . . ?
C6 C5 C4 117(2) . . ?
C6 C5 C8 127(2) . . ?
C4 C5 C8 116(2) . . ?
C23 O6 La1 134.0(16) . 4_565 ?
C5 C6 C7 121(2) . . ?
C5 C6 H6 119.5 . . ?
C7 C6 H6 119.5 . . ?
S1 O7 La1 134.3(10) . . ?
C2 C7 C6 119(2) . . ?
C2 C7 H7 120.3 . . ?
C6 C7 H7 120.3 . . ?
C10 C8 C11 110(3) . . ?
C10 C8 C5 112(3) . . ?
C11 C8 C5 109(2) . . ?
C10 C8 C9 109(3) . . ?
C11 C8 C9 108(3) . . ?
C5 C8 C9 109(2) . . ?
C8 C9 H9A 109.5 . . ?
C8 C9 H9B 109.5 . . ?
H9A C9 H9B 109.5 . . ?
C8 C9 H9C 109.5 . . ?
H9A C9 H9C 109.5 . . ?
H9B C9 H9C 109.5 . . ?
C8 C10 H10A 109.5 . . ?
C8 C10 H10B 109.5 . . ?
H10A C10 H10B 109.5 . . ?
C8 C10 H10C 109.5 . . ?
H10A C10 H10C 109.5 . . ?
H10B C10 H10C 109.5 . . ?
C8 C11 H11A 109.5 . . ?
C8 C11 H11B 109.5 . . ?
H11A C11 H11B 109.5 . . ?
C8 C11 H11C 109.5 . . ?
H11A C11 H11C 109.5 . . ?
H11B C11 H11C 109.5 . . ?
O4 C12 O3 125(2) . . ?
O4 C12 C13 118(2) . . ?
O3 C12 C13 117(2) . . ?
C14 C13 C18 121(2) . . ?
C14 C13 C12 118(2) . . ?
C18 C13 C12 121(2) . . ?
C13 C14 C15 120(2) . . ?
C13 C14 H14 120.1 . . ?
C15 C14 H14 120.1 . . ?
C16 C15 C14 120(2) . . ?
C16 C15 H15 120.0 . . ?
C14 C15 H15 120.0 . . ?
C15 C16 C17 117(2) . . ?
C15 C16 C19 122(2) . . ?
C17 C16 C19 121(2) . . ?
C18 C17 C16 121(3) . . ?
C18 C17 H17 119.4 . . ?
C16 C17 H17 119.4 . . ?
C17 C18 C13 121(3) . . ?
C17 C18 H18 119.7 . . ?
C13 C18 H18 119.7 . . ?
C20 C19 C16 115(2) . . ?
C20 C19 C22 108(2) . . ?
C16 C19 C22 111(2) . . ?
C20 C19 C21 108(2) . . ?
C16 C19 C21 108(2) . . ?
C22 C19 C21 107(2) . . ?
C19 C20 H20A 109.5 . . ?
C19 C20 H20B 109.5 . . ?
H20A C20 H20B 109.5 . . ?
C19 C20 H20C 109.5 . . ?
H20A C20 H20C 109.5 . . ?
H20B C20 H20C 109.5 . . ?
C19 C21 H21A 109.5 . . ?
C19 C21 H21B 109.5 . . ?
H21A C21 H21B 109.5 . . ?
C19 C21 H21C 109.5 . . ?
H21A C21 H21C 109.5 . . ?
H21B C21 H21C 109.5 . . ?
C19 C22 H22A 109.5 . . ?
C19 C22 H22B 109.5 . . ?
H22A C22 H22B 109.5 . . ?
C19 C22 H22C 109.5 . . ?
H22A C22 H22C 109.5 . . ?
H22B C22 H22C 109.5 . . ?
O6 C23 O5 125(2) . . ?
O6 C23 C24 118(2) . . ?
O5 C23 C24 117(2) . . ?
C29 C24 C25 119(2) . . ?
C29 C24 C23 120(2) . . ?
C25 C24 C23 122(2) . . ?
C24 C25 C26 121(2) . . ?
C24 C25 H25 119.4 . . ?
C26 C25 H25 119.4 . . ?
C27 C26 C25 119(2) . . ?
C27 C26 H26 120.4 . . ?
C25 C26 H26 120.4 . . ?
C28 C27 C26 120(2) . . ?
C28 C27 C30 122(2) . . ?
C26 C27 C30 118(2) . . ?
C27 C28 C29 120(2) . . ?
C27 C28 H28 120.1 . . ?
C29 C28 H28 120.1 . . ?
C24 C29 C28 120(2) . . ?
C24 C29 H29 119.8 . . ?
C28 C29 H29 119.8 . . ?
C31 C30 C33 112(3) . . ?
C31 C30 C32 107(3) . . ?
C33 C30 C32 109(3) . . ?
C31 C30 C27 109(2) . . ?
C33 C30 C27 111(2) . . ?
C32 C30 C27 110(2) . . ?
C30 C31 H31A 109.5 . . ?
C30 C31 H31B 109.5 . . ?
H31A C31 H31B 109.5 . . ?
C30 C31 H31C 109.5 . . ?
H31A C31 H31C 109.5 . . ?
H31B C31 H31C 109.5 . . ?
C30 C32 H32A 109.5 . . ?
C30 C32 H32B 109.5 . . ?
H32A C32 H32B 109.5 . . ?
C30 C32 H32C 109.5 . . ?
H32A C32 H32C 109.5 . . ?
H32B C32 H32C 109.5 . . ?
C30 C33 H33A 109.5 . . ?
C30 C33 H33B 109.5 . . ?
H33A C33 H33B 109.5 . . ?
C30 C33 H33C 109.5 . . ?
H33A C33 H33C 109.5 . . ?
H33B C33 H33C 109.5 . . ?
S1 C34 H34A 109.5 . . ?
S1 C34 H34B 109.5 . . ?
H34A C34 H34B 109.5 . . ?
S1 C34 H34C 109.5 . . ?
H34A C34 H34C 109.5 . . ?
H34B C34 H34C 109.5 . . ?
S1 C35 H35A 109.5 . . ?
S1 C35 H35B 109.5 . . ?
H35A C35 H35B 109.5 . . ?
S1 C35 H35C 109.5 . . ?
H35A C35 H35C 109.5 . . ?
H35B C35 H35C 109.5 . . ?

loop_
_geom_bond_atom_site_label_1
_geom_bond_atom_site_label_2
_geom_bond_distance
_geom_bond_site_symmetry_2
_geom_bond_publ_flag
La1 O5 2.439(15) . ?
La1 O6 2.451(16) 4_566 ?
La1 O4 2.467(16) 4_566 ?
La1 O3 2.472(17) . ?
La1 O7 2.478(16) . ?
La1 O1 2.512(17) . ?
La1 O2 2.626(14) 4_566 ?
La1 O2 2.762(14) . ?
La1 C1 2.99(2) . ?
S1 O7 1.511(17) . ?
S1 C34 1.79(3) . ?
S1 C35 1.80(3) . ?
O1 C1 1.27(3) . ?
C1 O2 1.30(3) . ?
C1 C2 1.55(3) . ?
O2 La1 2.626(14) 4_565 ?
C2 C7 1.35(3) . ?
C2 C3 1.44(3) . ?
O3 C12 1.26(3) . ?
C3 C4 1.38(3) . ?
C3 H3 0.9500 . ?
O4 C12 1.26(3) . ?
O4 La1 2.467(16) 4_565 ?
C4 C5 1.41(4) . ?
C4 H4 0.9500 . ?
O5 C23 1.26(3) . ?
C5 C6 1.37(4) . ?
C5 C8 1.54(4) . ?
O6 C23 1.23(3) . ?
O6 La1 2.451(16) 4_565 ?
C6 C7 1.41(3) . ?
C6 H6 0.9500 . ?
C7 H7 0.9500 . ?
C8 C10 1.51(5) . ?
C8 C11 1.52(4) . ?
C8 C9 1.57(5) . ?
C9 H9A 0.9800 . ?
C9 H9B 0.9800 . ?
C9 H9C 0.9800 . ?
C10 H10A 0.9800 . ?
C10 H10B 0.9800 . ?
C10 H10C 0.9800 . ?
C11 H11A 0.9800 . ?
C11 H11B 0.9800 . ?
C11 H11C 0.9800 . ?
C12 C13 1.53(3) . ?
C13 C14 1.34(4) . ?
C13 C18 1.38(4) . ?
C14 C15 1.44(4) . ?
C14 H14 0.9500 . ?
C15 C16 1.38(4) . ?
C15 H15 0.9500 . ?
C16 C17 1.42(4) . ?
C16 C19 1.50(4) . ?
C17 C18 1.36(4) . ?
C17 H17 0.9500 . ?
C18 H18 0.9500 . ?
C19 C20 1.50(4) . ?
C19 C22 1.53(4) . ?
C19 C21 1.57(4) . ?
C20 H20A 0.9800 . ?
C20 H20B 0.9800 . ?
C20 H20C 0.9800 . ?
C21 H21A 0.9800 . ?
C21 H21B 0.9800 . ?
C21 H21C 0.9800 . ?
C22 H22A 0.9800 . ?
C22 H22B 0.9800 . ?
C22 H22C 0.9800 . ?
C23 C24 1.50(3) . ?
C24 C29 1.39(4) . ?
C24 C25 1.40(3) . ?
C25 C26 1.42(3) . ?
C25 H25 0.9500 . ?
C26 C27 1.40(4) . ?
C26 H26 0.9500 . ?
C27 C28 1.37(4) . ?
C27 C30 1.58(3) . ?
C28 C29 1.43(4) . ?
C28 H28 0.9500 . ?
C29 H29 0.9500 . ?
C30 C31 1.50(4) . ?
C30 C33 1.53(5) . ?
C30 C32 1.56(4) . ?
C31 H31A 0.9800 . ?
C31 H31B 0.9800 . ?
C31 H31C 0.9800 . ?
C32 H32A 0.9800 . ?
C32 H32B 0.9800 . ?
C32 H32C 0.9800 . ?
C33 H33A 0.9800 . ?
C33 H33B 0.9800 . ?
C33 H33C 0.9800 . ?
C34 H34A 0.9800 . ?
C34 H34B 0.9800 . ?
C34 H34C 0.9800 . ?
C35 H35A 0.9800 . ?
C35 H35B 0.9800 . ?
C35 H35C 0.9800 . ?
